data_8101906
loop_
_publ_author_name
'Xiong, J.'
'Lei, X.-X.'
'Hu, M.-L.'
'Yuan, J.-X.'
'Cai, X.-Q.'

_publ_section_title
;
Crystal structure of 2-(5-fluoro-2,4-dioxo-1,2,3,4-tetrahydropyrimidine)
glycin, C~8~H~8~FN~3~O~5~
;
_journal_issue 1
_journal_name_full 'Zeitschrift f\"ur Kristallographie - New Crystal Structures'
_journal_page_first 37
_journal_page_last 38
_journal_volume 221
_journal_year 2006
_chemical_formula_moiety 'C8 H8 F N3 O5'
_chemical_formula_sum 'C8 H8 F N3 O5'
_chemical_formula_weight 245.17
_chemical_name_common 2(R)-(5-fluorouracil-1-yl)acetylglycin
_chemical_name_systematic
; 
2-(5-fluoro-2,4-dioxo-1,2,3,4-tetrahydropyrimidine)glycin
;
_space_group_IT_number 14
_symmetry_cell_setting monoclinic
_symmetry_space_group_name_Hall '-P 2ybc'
_symmetry_space_group_name_H-M 'P 1 21/c 1'
_atom_sites_solution_hydrogens geom
_atom_sites_solution_primary direct
_atom_sites_solution_secondary difmap
_audit_creation_method SHELXL-97
_cell_angle_alpha 90.00
_cell_angle_beta 112.007(5)
_cell_angle_gamma 90.00
_cell_formula_units_Z 4
_cell_length_a 10.2065(13)
_cell_length_b 4.5723(6)
_cell_length_c 22.760(3)
_cell_measurement_reflns_used 1896
_cell_measurement_temperature 298(2)
_cell_measurement_theta_max 24.12
_cell_measurement_theta_min 2.78
_cell_volume 984.8(2)
_computing_cell_refinement 'SAINT (Bruker, 2002)'
_computing_data_collection 'SMART (Bruker, 2002)'
_computing_data_reduction SAINT
_computing_molecular_graphics 'SHELXTL(Bruker, 2002)'
_computing_publication_material SHELXL97
_computing_structure_refinement 'SHELXL97 (Sheldrick, 1997)'
_computing_structure_solution 'SHELXS97 (Sheldrick, 1997)'
_diffrn_ambient_temperature 298(2)
_diffrn_measured_fraction_theta_full 0.995
_diffrn_measured_fraction_theta_max 0.995
_diffrn_measurement_device_type 'Bruker APEX SMART CCD'
_diffrn_measurement_method phi/omega
_diffrn_radiation_monochromator graphite
_diffrn_radiation_source 'fine-focus sealed tube'
_diffrn_radiation_type MoK\a
_diffrn_radiation_wavelength 0.71073
_diffrn_reflns_av_R_equivalents 0.0283
_diffrn_reflns_av_sigmaI/netI 0.0364
_diffrn_reflns_limit_h_max 12
_diffrn_reflns_limit_h_min -8
_diffrn_reflns_limit_k_max 5
_diffrn_reflns_limit_k_min -5
_diffrn_reflns_limit_l_max 27
_diffrn_reflns_limit_l_min -27
_diffrn_reflns_number 4871
_diffrn_reflns_theta_full 25.20
_diffrn_reflns_theta_max 25.20
_diffrn_reflns_theta_min 1.93
_diffrn_standards_number 0
_exptl_absorpt_coefficient_mu 0.150
_exptl_absorpt_correction_T_max 0.9781
_exptl_absorpt_correction_T_min 0.9648
_exptl_absorpt_correction_type multi-scan
_exptl_absorpt_process_details '(SADABS, Bruker 2002)'
_exptl_crystal_colour colorless
_exptl_crystal_density_diffrn 1.654
_exptl_crystal_density_method 'not measured'
_exptl_crystal_description sheet
_exptl_crystal_F_000 504
_exptl_crystal_size_max 0.24
_exptl_crystal_size_mid 0.13
_exptl_crystal_size_min 0.08
_refine_diff_density_max 0.323
_refine_diff_density_min -0.181
_refine_diff_density_rms 0.051
_refine_ls_extinction_method none
_refine_ls_goodness_of_fit_ref 1.242
_refine_ls_hydrogen_treatment constr
_refine_ls_matrix_type full
_refine_ls_number_parameters 154
_refine_ls_number_reflns 1773
_refine_ls_number_restraints 0
_refine_ls_restrained_S_all 1.242
_refine_ls_R_factor_all 0.0825
_refine_ls_R_factor_gt 0.0678
_refine_ls_shift/su_max 0.000
_refine_ls_shift/su_mean 0.000
_refine_ls_structure_factor_coef Fsqd
_refine_ls_weighting_details 'calc w=1/[\s^2^(Fo^2^)+(0.0480P)^2^+0.5604P] where P=(Fo^2^+2Fc^2^)/3'
_refine_ls_weighting_scheme calc
_refine_ls_wR_factor_gt 0.1334
_refine_ls_wR_factor_ref 0.1397
_reflns_number_gt 1497
_reflns_number_total 1773
_reflns_threshold_expression I>2sigma(I)
_cod_data_source_file 1267-1699.cff
_cod_data_source_block m25m
_cod_depositor_comments
;
The following automatic conversions were performed:
'_symmetry_cell_setting' value 'Monoclinic' changed to 'monoclinic'
according to '/home/saulius/struct/CIF-dictionaries/cif_core.dic'
dictionary named 'cif_core.dic' version 2.4.1 from
2010-06-29.

'_exptl_absorpt_correction_type' value 'Multi-scan' changed
to 'multi-scan' according to
'/home/saulius/struct/CIF-dictionaries/cif_core.dic' dictionary named
'cif_core.dic' version 2.4.1 from 2010-06-29.

Automatic conversion script
Id: cif_fix_enum 1555 2011-01-17 13:19:09Z saulius 
;
_cod_original_sg_symbol_H-M P12(1)/c1
_cod_database_code 8101906

loop_
_symmetry_equiv_pos_as_xyz
'x, y, z'
'-x, y+1/2, -z+1/2'
'-x, -y, -z'
'x, -y-1/2, z-1/2'

loop_
_atom_site_label
_atom_site_type_symbol
_atom_site_fract_x
_atom_site_fract_y
_atom_site_fract_z
_atom_site_U_iso_or_equiv
_atom_site_adp_type
_atom_site_occupancy
_atom_site_symmetry_multiplicity
_atom_site_Wyckoff_symbol
_atom_site_calc_flag
_atom_site_refinement_flags
_atom_site_disorder_assembly
_atom_site_disorder_group
F1 F 0.1062(2) 0.8185(5) 0.91472(9) 0.0618(7) Uani 1 4 e d . . .
O1 O 0.3501(2) 0.8671(6) 0.56914(12) 0.0560(7) Uani 1 4 e d . . .
O2 O 0.1802(2) 1.1905(5) 0.52692(10) 0.0480(6) Uani 1 4 e d . . .
H2 H 0.2315 1.2437 0.5086 0.058 Uiso 1 4 e d R . .
O3 O 0.1032(2) 0.8470(6) 0.70812(10) 0.0509(7) Uani 1 4 e d . . .
O4 O 0.5116(2) 0.8277(5) 0.82011(10) 0.0476(6) Uani 1 4 e d . . .
O5 O 0.3460(2) 1.1529(5) 0.96719(10) 0.0485(6) Uani 1 4 e d . . .
N1 N 0.2251(3) 0.6774(6) 0.65147(11) 0.0368(6) Uani 1 4 e d . . .
H1 H 0.2914 0.5635 0.6506 0.044 Uiso 1 4 e d R . .
N2 N 0.3033(2) 0.6378(5) 0.81781(10) 0.0296(6) Uani 1 4 e d . . .
N3 N 0.4277(2) 0.9718(6) 0.89481(11) 0.0354(6) Uani 1 4 e d . . .
H3 H 0.5033 1.0731 0.9125 0.042 Uiso 1 4 e d R . .
C1 C 0.2384(3) 0.9664(7) 0.56365(13) 0.0350(7) Uani 1 4 e d . . .
C2 C 0.1473(3) 0.8526(8) 0.59638(15) 0.0470(9) Uani 1 4 e d . . .
H2A H 0.1039 1.0160 0.6094 0.056 Uiso 1 4 e calc R . .
H2B H 0.0723 0.7349 0.5669 0.056 Uiso 1 4 e calc R . .
C3 C 0.1951(3) 0.6910(6) 0.70311(13) 0.0298(7) Uani 1 4 e d . . .
C4 C 0.2800(3) 0.4920(7) 0.75764(12) 0.0321(7) Uani 1 4 e d . . .
H4A H 0.2292 0.3104 0.7553 0.039 Uiso 1 4 e calc R . .
H4B H 0.3701 0.4462 0.7547 0.039 Uiso 1 4 e calc R . .
C5 C 0.4210(3) 0.8117(7) 0.84270(13) 0.0316(7) Uani 1 4 e d . . .
C6 C 0.3290(3) 0.9904(7) 0.92221(13) 0.0327(7) Uani 1 4 e d . . .
C7 C 0.2091(3) 0.8101(7) 0.89110(14) 0.0363(8) Uani 1 4 e d . . .
C8 C 0.1971(3) 0.6465(7) 0.84115(14) 0.0358(7) Uani 1 4 e d . . .
H8 H 0.1158 0.5362 0.8217 0.043 Uiso 1 4 e calc R . .

loop_
_atom_site_aniso_label
_atom_site_aniso_U_11
_atom_site_aniso_U_22
_atom_site_aniso_U_33
_atom_site_aniso_U_23
_atom_site_aniso_U_13
_atom_site_aniso_U_12
F1 0.0502(12) 0.0871(17) 0.0644(13) -0.0244(12) 0.0402(11) -0.0218(11)
O1 0.0488(15) 0.0609(17) 0.0692(17) 0.0294(14) 0.0345(13) 0.0289(13)
O2 0.0473(13) 0.0553(16) 0.0487(13) 0.0233(12) 0.0266(11) 0.0191(12)
O3 0.0495(14) 0.0656(17) 0.0416(13) 0.0066(12) 0.0216(11) 0.0274(13)
O4 0.0423(13) 0.0643(16) 0.0471(13) -0.0146(12) 0.0292(12) -0.0177(12)
O5 0.0505(14) 0.0570(16) 0.0431(13) -0.0176(12) 0.0235(11) -0.0088(12)
N1 0.0350(14) 0.0429(16) 0.0355(14) 0.0081(12) 0.0168(12) 0.0138(12)
N2 0.0289(13) 0.0317(14) 0.0276(12) -0.0020(11) 0.0099(10) -0.0021(11)
N3 0.0288(13) 0.0433(16) 0.0348(13) -0.0084(12) 0.0127(11) -0.0133(12)
C1 0.0361(17) 0.0373(19) 0.0303(15) 0.0026(14) 0.0111(14) 0.0082(15)
C2 0.0380(18) 0.060(2) 0.0452(19) 0.0214(17) 0.0179(16) 0.0144(17)
C3 0.0278(15) 0.0299(16) 0.0316(16) -0.0052(13) 0.0110(13) -0.0024(13)
C4 0.0337(16) 0.0293(17) 0.0326(16) -0.0046(13) 0.0115(13) 0.0001(13)
C5 0.0311(16) 0.0347(18) 0.0296(15) 0.0021(14) 0.0120(13) -0.0014(14)
C6 0.0371(17) 0.0350(18) 0.0284(15) -0.0023(14) 0.0151(13) -0.0006(14)
C7 0.0331(16) 0.0452(19) 0.0376(17) -0.0006(15) 0.0215(14) -0.0036(15)
C8 0.0267(15) 0.0408(19) 0.0408(17) 0.0010(15) 0.0139(14) -0.0075(14)

loop_
_atom_type_symbol
_atom_type_description
_atom_type_scat_dispersion_real
_atom_type_scat_dispersion_imag
_atom_type_scat_source
C C 0.0033 0.0016 'International Tables Vol C Tables 4.2.6.8 and 6.1.1.4'
H H 0.0000 0.0000 'International Tables Vol C Tables 4.2.6.8 and 6.1.1.4'
F F 0.0171 0.0103 'International Tables Vol C Tables 4.2.6.8 and 6.1.1.4'
N N 0.0061 0.0033 'International Tables Vol C Tables 4.2.6.8 and 6.1.1.4'
O O 0.0106 0.0060 'International Tables Vol C Tables 4.2.6.8 and 6.1.1.4'

loop_
_geom_angle_atom_site_label_1
_geom_angle_atom_site_label_2
_geom_angle_atom_site_label_3
_geom_angle
_geom_angle_site_symmetry_1
_geom_angle_site_symmetry_3
_geom_angle_publ_flag
C1 O2 H2 109.4 . . ?
C3 N1 C2 120.6(3) . . ?
C3 N1 H1 119.7 . . ?
C2 N1 H1 119.7 . . ?
C5 N2 C8 121.2(2) . . ?
C5 N2 C4 117.5(2) . . ?
C8 N2 C4 120.0(2) . . ?
C6 N3 C5 128.2(3) . . ?
C6 N3 H3 115.9 . . ?
C5 N3 H3 115.9 . . ?
O1 C1 O2 123.5(3) . . ?
O1 C1 C2 124.7(3) . . ?
O2 C1 C2 111.9(3) . . ?
N1 C2 C1 112.6(3) . . ?
N1 C2 H2A 109.1 . . ?
C1 C2 H2A 109.1 . . ?
N1 C2 H2B 109.1 . . ?
C1 C2 H2B 109.1 . . ?
H2A C2 H2B 107.8 . . ?
O3 C3 N1 123.7(3) . . ?
O3 C3 C4 119.8(2) . . ?
N1 C3 C4 116.5(3) . . ?
N2 C4 C3 109.6(2) . . ?
N2 C4 H4A 109.8 . . ?
C3 C4 H4A 109.8 . . ?
N2 C4 H4B 109.8 . . ?
C3 C4 H4B 109.8 . . ?
H4A C4 H4B 108.2 . . ?
O4 C5 N2 123.1(3) . . ?
O4 C5 N3 122.2(3) . . ?
N2 C5 N3 114.7(2) . . ?
O5 C6 N3 121.3(3) . . ?
O5 C6 C7 126.4(3) . . ?
N3 C6 C7 112.2(2) . . ?
C8 C7 F1 121.5(3) . . ?
C8 C7 C6 122.5(3) . . ?
F1 C7 C6 116.0(3) . . ?
C7 C8 N2 120.9(3) . . ?
C7 C8 H8 119.5 . . ?
N2 C8 H8 119.5 . . ?

loop_
_geom_bond_atom_site_label_1
_geom_bond_atom_site_label_2
_geom_bond_distance
_geom_bond_site_symmetry_2
_geom_bond_publ_flag
F1 C7 1.348(3) . ?
O1 C1 1.189(3) . ?
O2 C1 1.315(4) . ?
O2 H2 0.8200 . ?
O3 C3 1.217(3) . ?
O4 C5 1.218(3) . ?
O5 C6 1.224(3) . ?
N1 C3 1.323(3) . ?
N1 C2 1.449(4) . ?
N1 H1 0.8599 . ?
N2 C5 1.373(4) . ?
N2 C8 1.375(3) . ?
N2 C4 1.460(3) . ?
N3 C6 1.371(3) . ?
N3 C5 1.373(4) . ?
N3 H3 0.8601 . ?
C1 C2 1.487(4) . ?
C2 H2A 0.9700 . ?
C2 H2B 0.9700 . ?
C3 C4 1.521(4) . ?
C4 H4A 0.9700 . ?
C4 H4B 0.9700 . ?
C6 C7 1.424(4) . ?
C7 C8 1.328(4) . ?
C8 H8 0.9300 . ?

loop_
_geom_hbond_atom_site_label_D
_geom_hbond_atom_site_label_H
_geom_hbond_atom_site_label_A
_geom_hbond_distance_DH
_geom_hbond_distance_HA
_geom_hbond_distance_DA
_geom_hbond_angle_DHA
_geom_hbond_site_symmetry_A
_geom_hbond_publ_flag
N3 H3 O1 0.86 1.94 2.774(3) 163.7 2_656 yes
N1 H1 O4 0.86 2.15 2.982(3) 161.2 2_646 yes
O2 H2 O5 0.82 1.82 2.636(3) 177.8 4_585 yes

loop_
_geom_torsion_atom_site_label_1
_geom_torsion_atom_site_label_2
_geom_torsion_atom_site_label_3
_geom_torsion_atom_site_label_4
_geom_torsion
_geom_torsion_site_symmetry_1
_geom_torsion_site_symmetry_2
_geom_torsion_site_symmetry_3
_geom_torsion_site_symmetry_4
_geom_torsion_publ_flag
C3 N1 C2 C1 142.5(3) . . . . ?
O1 C1 C2 N1 20.0(5) . . . . ?
O2 C1 C2 N1 -160.7(3) . . . . ?
C2 N1 C3 O3 -0.2(5) . . . . ?
C2 N1 C3 C4 178.3(3) . . . . ?
C5 N2 C4 C3 -88.5(3) . . . . ?
C8 N2 C4 C3 78.7(3) . . . . ?
O3 C3 C4 N2 -36.0(4) . . . . ?
N1 C3 C4 N2 145.5(3) . . . . ?
C8 N2 C5 O4 -173.9(3) . . . . ?
C4 N2 C5 O4 -6.9(4) . . . . ?
C8 N2 C5 N3 5.0(4) . . . . ?
C4 N2 C5 N3 172.1(2) . . . . ?
C6 N3 C5 O4 175.0(3) . . . . ?
C6 N3 C5 N2 -3.9(4) . . . . ?
C5 N3 C6 O5 -176.7(3) . . . . ?
C5 N3 C6 C7 1.6(4) . . . . ?
O5 C6 C7 C8 177.8(3) . . . . ?
N3 C6 C7 C8 -0.3(4) . . . . ?
O5 C6 C7 F1 -1.1(5) . . . . ?
N3 C6 C7 F1 -179.3(3) . . . . ?
F1 C7 C8 N2 -179.4(3) . . . . ?
C6 C7 C8 N2 1.7(5) . . . . ?
C5 N2 C8 C7 -4.2(4) . . . . ?
C4 N2 C8 C7 -170.9(3) . . . . ?

loop_
_cod_related_entry_id
_cod_related_entry_database
_cod_related_entry_code
1 ChemSpider 24735419
